data_7018217
loop_
_publ_author_name
'Oseback, Shannon N.'
'Shim, Sarah W.'
'Kumar, Mukesh'
'Greer, Samuel M.'
'Gardner, Sean R.'
'Lemar, Keisha M.'
'Degregory, Paul R.'
'Papish, Elizabeth T.'
'Tierney, David L.'
'Zeller, Matthias'
'Yap, Glenn P. A.'

_publ_section_title
;
 Crowded bis ligand complexes of Ttz(Ph,Me) with first row transition
 metals rearrange due to ligand field effects: structural and electronic
 characterization (Ttz(Ph,Me) =
 tris(3-phenyl-5-methyl-1,2,4-triazolyl)borate).
;
_journal_issue 9
_journal_name_full 'Dalton transactions (Cambridge, England : 2003)'
_journal_page_first 2774
_journal_page_last 2787
_journal_paper_doi 10.1039/c2dt12029a
_journal_volume 41
_journal_year 2012
_chemical_formula_moiety 'C54 H50 B2 N18 Ni, C H2 Cl2'
_chemical_formula_sum 'C55 H52 B2 Cl2 N18 Ni'
_chemical_formula_weight 1116.38
_chemical_name_systematic
;
?
;
_space_group_IT_number 15
_symmetry_cell_setting monoclinic
_symmetry_space_group_name_Hall '-C 2yc'
_symmetry_space_group_name_H-M 'C 1 2/c 1'
_atom_sites_solution_hydrogens geom
_atom_sites_solution_primary direct
_atom_sites_solution_secondary difmap
_audit_creation_method SHELXL-97
_cell_angle_alpha 90.00
_cell_angle_beta 107.4116(7)
_cell_angle_gamma 90.00
_cell_formula_units_Z 8
_cell_length_a 37.1971(18)
_cell_length_b 13.2418(6)
_cell_length_c 25.1526(12)
_cell_measurement_reflns_used 9381
_cell_measurement_temperature 100(2)
_cell_measurement_theta_max 31.35
_cell_measurement_theta_min 2.27
_cell_volume 11821.4(10)
_computing_cell_refinement 'Apex2 v2008.2-4'
_computing_data_collection 'Apex2 v2008.2-4 (Bruker, 2008)'
_computing_data_reduction 'Apex2 v2008.2-4'
_computing_molecular_graphics 'SHELXTL 6.14'
_computing_publication_material 'SHELXTL 6.14'
_computing_structure_refinement 'SHELXTL 6.14'
_computing_structure_solution 'SHELXTL 6.14 (Bruker, 2000-2003; Sheldrick, 2008)'
_diffrn_ambient_temperature 100(2)
_diffrn_measured_fraction_theta_full 0.967
_diffrn_measured_fraction_theta_max 0.867
_diffrn_measurement_device_type 'Bruker AXS SMART APEX CCD diffractometer'
_diffrn_measurement_method '\w scans'
_diffrn_radiation_monochromator graphite
_diffrn_radiation_source 'fine-focus sealed tube'
_diffrn_radiation_type MoK\a
_diffrn_radiation_wavelength 0.71073
_diffrn_reflns_av_R_equivalents 0.0261
_diffrn_reflns_av_sigmaI/netI 0.0372
_diffrn_reflns_limit_h_max 53
_diffrn_reflns_limit_h_min -52
_diffrn_reflns_limit_k_max 19
_diffrn_reflns_limit_k_min -18
_diffrn_reflns_limit_l_max 31
_diffrn_reflns_limit_l_min -35
_diffrn_reflns_number 45740
_diffrn_reflns_theta_full 28.00
_diffrn_reflns_theta_max 31.47
_diffrn_reflns_theta_min 1.64
_diffrn_standards_number 0
_exptl_absorpt_coefficient_mu 0.471
_exptl_absorpt_correction_T_max 0.797
_exptl_absorpt_correction_T_min 0.713
_exptl_absorpt_correction_type multi-scan
_exptl_absorpt_process_details 'Apex2 v2008.2-4 (Bruker, 2008)'
_exptl_crystal_colour blue
_exptl_crystal_density_diffrn 1.255
_exptl_crystal_density_method 'not measured'
_exptl_crystal_description block
_exptl_crystal_F_000 4640
_exptl_crystal_size_max 0.55
_exptl_crystal_size_mid 0.50
_exptl_crystal_size_min 0.45
_platon_squeeze_details
;
;
_refine_diff_density_max 0.540
_refine_diff_density_min -0.583
_refine_diff_density_rms 0.063
_refine_ls_extinction_method none
_refine_ls_goodness_of_fit_ref 1.072
_refine_ls_hydrogen_treatment constr
_refine_ls_matrix_type full
_refine_ls_number_parameters 710
_refine_ls_number_reflns 17863
_refine_ls_number_restraints 0
_refine_ls_restrained_S_all 1.072
_refine_ls_R_factor_all 0.0552
_refine_ls_R_factor_gt 0.0409
_refine_ls_shift/su_max 0.002
_refine_ls_shift/su_mean 0.000
_refine_ls_structure_factor_coef Fsqd
_refine_ls_weighting_details 'calc w=1/[\s^2^(Fo^2^)+(0.0632P)^2^+0.2544P] where P=(Fo^2^+2Fc^2^)/3'
_refine_ls_weighting_scheme calc
_refine_ls_wR_factor_gt 0.1065
_refine_ls_wR_factor_ref 0.1122
_reflns_number_gt 13724
_reflns_number_total 17863
_reflns_threshold_expression I>2\s(I)
_cod_data_source_file c2dt12029a.txt
_cod_data_source_block 09mz030_0m
_cod_depositor_comments
;
The following automatic conversions were performed:

'_symmetry_cell_setting' value 'Monoclinic' changed to 'monoclinic'
according to /home/saulius/struct/CIF-dictionaries/cif_core.dic
dictionary named 'cif_core.dic' version 2.4.1 from 2010-06-29.

Automatic conversion script
Id: cif_fix_values 1715 2011-07-08 13:25:40Z adriana 
;
_cod_original_sg_symbol_H-M C2/c
_cod_database_code 7018217

loop_
_symmetry_equiv_pos_as_xyz
'x, y, z'
'-x, y, -z+1/2'
'x+1/2, y+1/2, z'
'-x+1/2, y+1/2, -z+1/2'
'-x, -y, -z'
'x, -y, z-1/2'
'-x+1/2, -y+1/2, -z'
'x+1/2, -y+1/2, z-1/2'

loop_
_atom_site_label
_atom_site_type_symbol
_atom_site_fract_x
_atom_site_fract_y
_atom_site_fract_z
_atom_site_U_iso_or_equiv
_atom_site_adp_type
_atom_site_occupancy
_atom_site_symmetry_multiplicity
_atom_site_calc_flag
_atom_site_refinement_flags
B1 B 0.30397(4) 0.23807(11) 0.35679(6) 0.0171(3) Uani 1 1 d .
H1 H 0.2893 0.1778 0.3382 0.020 Uiso 1 1 calc R
B2 B 0.39366(4) 0.61822(11) 0.47068(6) 0.0151(3) Uani 1 1 d .
H2 H 0.4072 0.6803 0.4890 0.018 Uiso 1 1 calc R
C1 C 0.30516(6) 0.03131(12) 0.42055(8) 0.0428(5) Uani 1 1 d .
H1A H 0.3093 -0.0210 0.4493 0.064 Uiso 1 1 calc R
H1B H 0.3156 0.0088 0.3911 0.064 Uiso 1 1 calc R
H1C H 0.2781 0.0435 0.4046 0.064 Uiso 1 1 calc R
C2 C 0.32416(5) 0.12652(11) 0.44579(6) 0.0261(3) Uani 1 1 d .
C3 C 0.35488(4) 0.23371(10) 0.50439(6) 0.0208(3) Uani 1 1 d .
C4 C 0.37676(4) 0.26965(11) 0.56041(6) 0.0217(3) Uani 1 1 d .
C5 C 0.38429(5) 0.19851(12) 0.60372(7) 0.0342(4) Uani 1 1 d .
H5 H 0.3744 0.1321 0.5963 0.041 Uiso 1 1 calc R
C6 C 0.40593(6) 0.22405(13) 0.65709(7) 0.0379(4) Uani 1 1 d .
H6 H 0.4107 0.1751 0.6860 0.045 Uiso 1 1 calc R
C7 C 0.42075(5) 0.32089(12) 0.66870(6) 0.0294(3) Uani 1 1 d .
H7 H 0.4363 0.3377 0.7050 0.035 Uiso 1 1 calc R
C8 C 0.41251(4) 0.39226(11) 0.62666(6) 0.0234(3) Uani 1 1 d .
H8 H 0.4220 0.4590 0.6344 0.028 Uiso 1 1 calc R
C9 C 0.39054(4) 0.36719(10) 0.57310(6) 0.0200(3) Uani 1 1 d .
H9 H 0.3849 0.4174 0.5448 0.024 Uiso 1 1 calc R
C10 C 0.30643(4) 0.16856(12) 0.23735(6) 0.0268(3) Uani 1 1 d .
H10A H 0.2826 0.2043 0.2212 0.040 Uiso 1 1 calc R
H10B H 0.3021 0.1096 0.2582 0.040 Uiso 1 1 calc R
H10C H 0.3165 0.1464 0.2075 0.040 Uiso 1 1 calc R
C11 C 0.33390(4) 0.23752(10) 0.27564(6) 0.0195(3) Uani 1 1 d .
C12 C 0.37850(4) 0.34125(10) 0.30787(5) 0.0163(2) Uani 1 1 d .
C13 C 0.41169(4) 0.40230(10) 0.30825(6) 0.0173(3) Uani 1 1 d .
C14 C 0.42473(4) 0.39521(11) 0.26141(6) 0.0222(3) Uani 1 1 d .
H14 H 0.4130 0.3494 0.2323 0.027 Uiso 1 1 calc R
C15 C 0.45445(4) 0.45444(12) 0.25733(6) 0.0255(3) Uani 1 1 d .
H15 H 0.4632 0.4484 0.2257 0.031 Uiso 1 1 calc R
C16 C 0.47156(4) 0.52265(12) 0.29924(6) 0.0248(3) Uani 1 1 d .
H16 H 0.4914 0.5646 0.2958 0.030 Uiso 1 1 calc R
C17 C 0.45940(4) 0.52899(11) 0.34616(6) 0.0221(3) Uani 1 1 d .
H17 H 0.4712 0.5749 0.3752 0.027 Uiso 1 1 calc R
C18 C 0.42997(4) 0.46808(11) 0.35076(6) 0.0195(3) Uani 1 1 d .
H18 H 0.4223 0.4715 0.3835 0.023 Uiso 1 1 calc R
C19 C 0.21436(5) 0.23678(14) 0.32773(12) 0.0608(7) Uani 1 1 d .
H19A H 0.1897 0.2496 0.3331 0.091 Uiso 1 1 calc R
H19B H 0.2259 0.1775 0.3495 0.091 Uiso 1 1 calc R
H19C H 0.2111 0.2244 0.2882 0.091 Uiso 1 1 calc R
C20 C 0.23921(4) 0.32659(12) 0.34666(8) 0.0315(4) Uani 1 1 d .
C21 C 0.25925(4) 0.47283(10) 0.37307(6) 0.0178(3) Uani 1 1 d .
C22 C 0.25800(4) 0.57931(10) 0.38945(5) 0.0165(2) Uani 1 1 d .
C23 C 0.23070(4) 0.60807(11) 0.41472(6) 0.0225(3) Uani 1 1 d .
H23 H 0.2128 0.5602 0.4192 0.027 Uiso 1 1 calc R
C24 C 0.22985(4) 0.70607(12) 0.43310(6) 0.0261(3) Uani 1 1 d .
H24 H 0.2115 0.7251 0.4505 0.031 Uiso 1 1 calc R
C25 C 0.25550(4) 0.77672(11) 0.42642(6) 0.0262(3) Uani 1 1 d .
H25 H 0.2552 0.8434 0.4402 0.031 Uiso 1 1 calc R
C26 C 0.28158(4) 0.74990(11) 0.39948(6) 0.0240(3) Uani 1 1 d .
H26 H 0.2986 0.7989 0.3936 0.029 Uiso 1 1 calc R
C27 C 0.28284(4) 0.65151(10) 0.38112(6) 0.0194(3) Uani 1 1 d .
H27 H 0.3008 0.6334 0.3627 0.023 Uiso 1 1 calc R
C28 C 0.41299(5) 0.79450(12) 0.39863(7) 0.0301(3) Uani 1 1 d .
H28A H 0.4170 0.8339 0.3679 0.045 Uiso 1 1 calc R
H28B H 0.4374 0.7725 0.4235 0.045 Uiso 1 1 calc R
H28C H 0.4001 0.8364 0.4194 0.045 Uiso 1 1 calc R
C29 C 0.38939(4) 0.70415(10) 0.37580(6) 0.0191(3) Uani 1 1 d .
C30 C 0.35634(4) 0.59527(10) 0.32110(5) 0.0155(2) Uani 1 1 d .
C31 C 0.33645(4) 0.54729(10) 0.26763(5) 0.0152(2) Uani 1 1 d .
C32 C 0.30288(4) 0.49388(10) 0.25852(6) 0.0186(3) Uani 1 1 d .
H32 H 0.2916 0.4875 0.2876 0.022 Uiso 1 1 calc R
C33 C 0.28579(4) 0.44981(11) 0.20679(6) 0.0213(3) Uani 1 1 d .
H33 H 0.2629 0.4132 0.2007 0.026 Uiso 1 1 calc R
C34 C 0.30207(4) 0.45924(11) 0.16414(6) 0.0217(3) Uani 1 1 d .
H34 H 0.2907 0.4281 0.1291 0.026 Uiso 1 1 calc R
C35 C 0.33504(4) 0.51422(11) 0.17268(6) 0.0206(3) Uani 1 1 d .
H35 H 0.3460 0.5215 0.1432 0.025 Uiso 1 1 calc R
C36 C 0.35211(4) 0.55851(10) 0.22373(6) 0.0183(3) Uani 1 1 d .
H36 H 0.3745 0.5967 0.2291 0.022 Uiso 1 1 calc R
C37 C 0.28864(4) 0.42340(10) 0.50641(6) 0.0204(3) Uani 1 1 d .
H37A H 0.2887 0.3749 0.4770 0.031 Uiso 1 1 calc R
H37B H 0.2633 0.4516 0.4993 0.031 Uiso 1 1 calc R
H37C H 0.2961 0.3891 0.5426 0.031 Uiso 1 1 calc R
C38 C 0.31587(4) 0.50675(10) 0.50682(5) 0.0162(2) Uani 1 1 d .
C39 C 0.34741(4) 0.64068(10) 0.53188(5) 0.0160(2) Uani 1 1 d .
C40 C 0.36224(4) 0.73448(10) 0.56173(6) 0.0176(3) Uani 1 1 d .
C41 C 0.36783(4) 0.73841(11) 0.61910(6) 0.0208(3) Uani 1 1 d .
H41 H 0.3629 0.6805 0.6381 0.025 Uiso 1 1 calc R
C42 C 0.38062(4) 0.82657(11) 0.64851(6) 0.0255(3) Uani 1 1 d .
H42 H 0.3848 0.8288 0.6876 0.031 Uiso 1 1 calc R
C43 C 0.38736(5) 0.91158(11) 0.62051(7) 0.0294(3) Uani 1 1 d .
H43 H 0.3963 0.9718 0.6407 0.035 Uiso 1 1 calc R
C44 C 0.38112(5) 0.90914(11) 0.56339(7) 0.0290(3) Uani 1 1 d .
H44 H 0.3855 0.9678 0.5445 0.035 Uiso 1 1 calc R
C45 C 0.36851(4) 0.82081(10) 0.53378(6) 0.0220(3) Uani 1 1 d .
H45 H 0.3642 0.8191 0.4946 0.026 Uiso 1 1 calc R
C46 C 0.47519(4) 0.61007(12) 0.55290(7) 0.0304(3) Uani 1 1 d .
H46A H 0.4999 0.5890 0.5772 0.046 Uiso 1 1 calc R
H46B H 0.4605 0.6399 0.5755 0.046 Uiso 1 1 calc R
H46C H 0.4786 0.6602 0.5261 0.046 Uiso 1 1 calc R
C47 C 0.45475(4) 0.52045(11) 0.52227(6) 0.0212(3) Uani 1 1 d .
C48 C 0.43913(4) 0.37299(10) 0.49166(6) 0.0193(3) Uani 1 1 d .
C49 C 0.44203(4) 0.26225(11) 0.48773(6) 0.0217(3) Uani 1 1 d .
C50 C 0.42369(4) 0.20758(12) 0.44038(7) 0.0287(3) Uani 1 1 d .
H50 H 0.4087 0.2417 0.4081 0.034 Uiso 1 1 calc R
C51 C 0.42716(5) 0.10288(12) 0.43983(8) 0.0357(4) Uani 1 1 d .
H51 H 0.4144 0.0660 0.4073 0.043 Uiso 1 1 calc R
C52 C 0.44898(6) 0.05241(13) 0.48616(8) 0.0419(4) Uani 1 1 d .
H52 H 0.4514 -0.0189 0.4855 0.050 Uiso 1 1 calc R
C53 C 0.46731(6) 0.10648(14) 0.53378(8) 0.0443(5) Uani 1 1 d .
H53 H 0.4822 0.0720 0.5660 0.053 Uiso 1 1 calc R
C54 C 0.46397(5) 0.21079(12) 0.53458(7) 0.0339(4) Uani 1 1 d .
H54 H 0.4767 0.2474 0.5673 0.041 Uiso 1 1 calc R
C55 C 0.35204(6) 0.09830(14) 0.75378(8) 0.0401(4) Uani 1 1 d .
H55A H 0.3623 0.1675 0.7548 0.048 Uiso 1 1 calc R
H55B H 0.3369 0.0837 0.7149 0.048 Uiso 1 1 calc R
Cl1 Cl 0.32262(2) 0.09284(5) 0.79723(3) 0.0854(3) Uani 1 1 d .
Cl2 Cl 0.389754(18) 0.01157(4) 0.77419(2) 0.05774(15) Uani 1 1 d .
N1 N 0.34523(3) 0.28343(8) 0.45560(5) 0.0171(2) Uani 1 1 d .
N2 N 0.32534(3) 0.21218(8) 0.41781(5) 0.0182(2) Uani 1 1 d .
N3 N 0.34222(4) 0.13684(9) 0.49944(5) 0.0284(3) Uani 1 1 d .
N4 N 0.35984(3) 0.33970(8) 0.34624(5) 0.0152(2) Uani 1 1 d .
N5 N 0.33134(3) 0.27053(8) 0.32499(5) 0.0165(2) Uani 1 1 d .
N6 N 0.36312(3) 0.27921(9) 0.26402(5) 0.0200(2) Uani 1 1 d .
N7 N 0.29036(3) 0.41965(8) 0.37542(4) 0.0148(2) Uani 1 1 d .
N8 N 0.27676(3) 0.32528(8) 0.35735(5) 0.0184(2) Uani 1 1 d .
N9 N 0.22715(4) 0.41765(10) 0.35569(7) 0.0312(3) Uani 1 1 d .
N10 N 0.35969(3) 0.55908(8) 0.37208(4) 0.0139(2) Uani 1 1 d .
N11 N 0.38093(3) 0.63136(8) 0.40726(4) 0.0152(2) Uani 1 1 d .
N12 N 0.37445(3) 0.68474(9) 0.32192(5) 0.0191(2) Uani 1 1 d .
N13 N 0.33882(3) 0.51037(8) 0.47519(4) 0.0147(2) Uani 1 1 d .
N14 N 0.35922(3) 0.59769(8) 0.49143(4) 0.0145(2) Uani 1 1 d .
N15 N 0.32022(3) 0.58542(8) 0.54237(5) 0.0182(2) Uani 1 1 d .
N16 N 0.40953(3) 0.43019(8) 0.46502(5) 0.0159(2) Uani 1 1 d .
N17 N 0.42009(3) 0.52623(8) 0.48559(5) 0.0158(2) Uani 1 1 d .
N18 N 0.46757(3) 0.42632(9) 0.52712(5) 0.0243(3) Uani 1 1 d .
Ni1 Ni 0.351130(4) 0.423336(12) 0.414443(7) 0.01305(5) Uani 1 1 d .

loop_
_atom_site_aniso_label
_atom_site_aniso_U_11
_atom_site_aniso_U_22
_atom_site_aniso_U_33
_atom_site_aniso_U_23
_atom_site_aniso_U_13
_atom_site_aniso_U_12
B1 0.0203(7) 0.0124(6) 0.0175(7) -0.0014(5) 0.0041(6) -0.0010(5)
B2 0.0177(6) 0.0130(6) 0.0134(7) -0.0009(5) 0.0030(5) 0.0001(5)
C1 0.0728(13) 0.0174(8) 0.0298(9) -0.0002(7) 0.0025(9) -0.0147(8)
C2 0.0390(8) 0.0148(7) 0.0223(7) 0.0012(5) 0.0058(6) -0.0033(6)
C3 0.0278(7) 0.0158(6) 0.0165(7) 0.0006(5) 0.0033(6) 0.0012(5)
C4 0.0287(7) 0.0199(7) 0.0147(6) 0.0017(5) 0.0039(6) 0.0021(5)
C5 0.0559(11) 0.0202(7) 0.0211(8) 0.0041(6) 0.0032(7) 0.0001(7)
C6 0.0606(12) 0.0289(9) 0.0180(8) 0.0057(6) 0.0024(8) 0.0035(8)
C7 0.0385(9) 0.0303(8) 0.0148(7) -0.0004(6) 0.0008(6) 0.0052(7)
C8 0.0264(7) 0.0239(7) 0.0177(7) -0.0020(6) 0.0035(6) 0.0017(6)
C9 0.0236(7) 0.0193(7) 0.0159(6) 0.0018(5) 0.0039(5) 0.0037(5)
C10 0.0335(8) 0.0244(7) 0.0199(7) -0.0090(6) 0.0043(6) -0.0054(6)
C11 0.0242(7) 0.0161(6) 0.0159(6) -0.0029(5) 0.0024(5) 0.0019(5)
C12 0.0187(6) 0.0153(6) 0.0141(6) -0.0007(5) 0.0034(5) 0.0046(5)
C13 0.0160(6) 0.0187(6) 0.0168(6) 0.0011(5) 0.0040(5) 0.0044(5)
C14 0.0216(6) 0.0271(7) 0.0174(7) -0.0022(5) 0.0053(5) 0.0030(5)
C15 0.0241(7) 0.0345(8) 0.0201(7) 0.0012(6) 0.0098(6) 0.0017(6)
C16 0.0191(6) 0.0294(8) 0.0263(8) 0.0026(6) 0.0072(6) 0.0008(6)
C17 0.0183(6) 0.0261(7) 0.0204(7) -0.0028(6) 0.0036(5) 0.0009(5)
C18 0.0163(6) 0.0244(7) 0.0178(7) -0.0003(5) 0.0050(5) 0.0031(5)
C19 0.0235(8) 0.0279(9) 0.126(2) -0.0230(12) 0.0148(11) -0.0090(7)
C20 0.0189(7) 0.0204(7) 0.0522(11) -0.0059(7) 0.0062(7) -0.0031(6)
C21 0.0175(6) 0.0182(6) 0.0174(6) 0.0006(5) 0.0048(5) 0.0002(5)
C22 0.0159(6) 0.0176(6) 0.0141(6) -0.0005(5) 0.0014(5) 0.0030(5)
C23 0.0198(6) 0.0264(7) 0.0216(7) 0.0012(6) 0.0067(6) 0.0033(5)
C24 0.0249(7) 0.0313(8) 0.0219(7) -0.0020(6) 0.0066(6) 0.0112(6)
C25 0.0308(8) 0.0202(7) 0.0225(7) -0.0028(6) 0.0001(6) 0.0094(6)
C26 0.0248(7) 0.0163(6) 0.0282(8) 0.0009(6) 0.0037(6) 0.0012(5)
C27 0.0185(6) 0.0181(6) 0.0207(7) -0.0006(5) 0.0048(5) 0.0030(5)
C28 0.0431(9) 0.0222(7) 0.0227(8) 0.0000(6) 0.0062(7) -0.0134(7)
C29 0.0230(6) 0.0170(6) 0.0165(6) 0.0013(5) 0.0051(5) -0.0021(5)
C30 0.0160(6) 0.0161(6) 0.0147(6) -0.0007(5) 0.0049(5) 0.0020(4)
C31 0.0181(6) 0.0146(6) 0.0117(6) 0.0011(5) 0.0025(5) 0.0041(5)
C32 0.0225(6) 0.0189(6) 0.0142(6) 0.0014(5) 0.0050(5) 0.0007(5)
C33 0.0212(6) 0.0210(7) 0.0195(7) 0.0002(5) 0.0029(5) -0.0020(5)
C34 0.0267(7) 0.0224(7) 0.0133(6) -0.0017(5) 0.0021(5) 0.0032(6)
C35 0.0243(7) 0.0235(7) 0.0145(6) 0.0012(5) 0.0066(5) 0.0050(5)
C36 0.0194(6) 0.0191(6) 0.0163(6) 0.0030(5) 0.0054(5) 0.0039(5)
C37 0.0233(7) 0.0204(7) 0.0187(7) 0.0003(5) 0.0083(6) -0.0027(5)
C38 0.0189(6) 0.0167(6) 0.0125(6) 0.0010(5) 0.0038(5) 0.0019(5)
C39 0.0200(6) 0.0151(6) 0.0123(6) 0.0008(5) 0.0039(5) 0.0038(5)
C40 0.0205(6) 0.0155(6) 0.0164(6) -0.0012(5) 0.0048(5) 0.0031(5)
C41 0.0280(7) 0.0179(6) 0.0163(6) -0.0009(5) 0.0062(6) -0.0009(5)
C42 0.0379(8) 0.0220(7) 0.0158(7) -0.0038(5) 0.0069(6) -0.0023(6)
C43 0.0479(10) 0.0165(7) 0.0228(8) -0.0042(6) 0.0090(7) -0.0031(6)
C44 0.0472(9) 0.0143(7) 0.0258(8) 0.0012(6) 0.0114(7) 0.0000(6)
C45 0.0332(7) 0.0166(6) 0.0162(6) 0.0011(5) 0.0074(6) 0.0043(5)
C46 0.0211(7) 0.0248(8) 0.0353(9) -0.0078(7) -0.0069(6) 0.0002(6)
C47 0.0185(6) 0.0202(7) 0.0214(7) -0.0023(5) 0.0007(5) 0.0011(5)
C48 0.0190(6) 0.0191(7) 0.0178(6) 0.0003(5) 0.0026(5) 0.0038(5)
C49 0.0199(6) 0.0184(7) 0.0251(7) -0.0004(5) 0.0040(6) 0.0052(5)
C50 0.0304(8) 0.0229(7) 0.0270(8) -0.0023(6) -0.0003(6) 0.0086(6)
C51 0.0414(9) 0.0220(8) 0.0362(9) -0.0077(7) 0.0002(8) 0.0073(7)
C52 0.0478(10) 0.0198(8) 0.0502(12) -0.0011(8) 0.0028(9) 0.0107(7)
C53 0.0535(11) 0.0259(9) 0.0400(11) 0.0042(8) -0.0064(9) 0.0132(8)
C54 0.0383(9) 0.0237(8) 0.0300(9) 0.0006(7) -0.0044(7) 0.0073(7)
C55 0.0519(11) 0.0358(10) 0.0386(10) -0.0099(8) 0.0225(9) -0.0116(8)
Cl1 0.1271(6) 0.0659(4) 0.1002(5) -0.0409(4) 0.0905(5) -0.0536(4)
Cl2 0.0795(4) 0.0392(3) 0.0417(3) -0.0079(2) -0.0014(3) 0.0021(3)
N1 0.0215(5) 0.0141(5) 0.0141(5) -0.0018(4) 0.0031(4) -0.0003(4)
N2 0.0241(6) 0.0128(5) 0.0164(5) -0.0015(4) 0.0042(5) -0.0015(4)
N3 0.0451(8) 0.0161(6) 0.0204(6) 0.0020(5) 0.0044(6) -0.0049(5)
N4 0.0163(5) 0.0128(5) 0.0151(5) -0.0015(4) 0.0025(4) 0.0000(4)
N5 0.0197(5) 0.0132(5) 0.0151(5) -0.0019(4) 0.0029(4) -0.0007(4)
N6 0.0235(6) 0.0195(6) 0.0162(6) -0.0037(4) 0.0046(5) 0.0021(4)
N7 0.0180(5) 0.0121(5) 0.0139(5) -0.0012(4) 0.0043(4) -0.0014(4)
N8 0.0190(5) 0.0139(5) 0.0207(6) -0.0016(4) 0.0037(5) -0.0026(4)
N9 0.0180(6) 0.0214(6) 0.0519(9) -0.0075(6) 0.0070(6) -0.0028(5)
N10 0.0149(5) 0.0141(5) 0.0123(5) -0.0019(4) 0.0032(4) 0.0007(4)
N11 0.0187(5) 0.0127(5) 0.0139(5) -0.0021(4) 0.0042(4) -0.0015(4)
N12 0.0248(6) 0.0162(5) 0.0161(6) 0.0011(4) 0.0054(5) -0.0021(4)
N13 0.0173(5) 0.0122(5) 0.0136(5) -0.0006(4) 0.0033(4) -0.0006(4)
N14 0.0180(5) 0.0115(5) 0.0126(5) -0.0010(4) 0.0026(4) 0.0001(4)
N15 0.0226(5) 0.0178(5) 0.0146(5) -0.0008(4) 0.0062(5) 0.0012(4)
N16 0.0181(5) 0.0137(5) 0.0152(5) -0.0017(4) 0.0036(4) 0.0012(4)
N17 0.0171(5) 0.0135(5) 0.0157(5) -0.0018(4) 0.0031(4) 0.0009(4)
N18 0.0198(6) 0.0216(6) 0.0264(7) -0.0036(5) -0.0007(5) 0.0035(5)
Ni1 0.01529(8) 0.01162(8) 0.01161(8) -0.00095(6) 0.00306(6) 0.00049(6)

loop_
_atom_type_symbol
_atom_type_description
_atom_type_scat_dispersion_real
_atom_type_scat_dispersion_imag
_atom_type_scat_source
C C 0.0033 0.0016 'International Tables Vol C Tables 4.2.6.8 and 6.1.1.4'
H H 0.0000 0.0000 'International Tables Vol C Tables 4.2.6.8 and 6.1.1.4'
B B 0.0013 0.0007 'International Tables Vol C Tables 4.2.6.8 and 6.1.1.4'
N N 0.0061 0.0033 'International Tables Vol C Tables 4.2.6.8 and 6.1.1.4'
Cl Cl 0.1484 0.1585 'International Tables Vol C Tables 4.2.6.8 and 6.1.1.4'
Ni Ni 0.3393 1.1124 'International Tables Vol C Tables 4.2.6.8 and 6.1.1.4'
O O 0.0106 0.0060 'International Tables Vol C Tables 4.2.6.8 and 6.1.1.4'

loop_
_geom_angle_atom_site_label_1
_geom_angle_atom_site_label_2
_geom_angle_atom_site_label_3
_geom_angle
N5 B1 N8 109.63(11)
N5 B1 N2 110.91(11)
N8 B1 N2 107.61(11)
N5 B1 H1 109.6
N8 B1 H1 109.6
N2 B1 H1 109.6
N11 B2 N17 108.62(10)
N11 B2 N14 110.04(11)
N17 B2 N14 108.18(10)
N11 B2 H2 110.0
N17 B2 H2 110.0
N14 B2 H2 110.0
C2 C1 H1A 109.5
C2 C1 H1B 109.5
H1A C1 H1B 109.5
C2 C1 H1C 109.5
H1A C1 H1C 109.5
H1B C1 H1C 109.5
N3 C2 N2 111.18(13)
N3 C2 C1 123.59(14)
N2 C2 C1 125.23(14)
N1 C3 N3 112.85(12)
N1 C3 C4 129.28(12)
N3 C3 C4 117.88(12)
C9 C4 C5 118.09(13)
C9 C4 C3 125.26(13)
C5 C4 C3 116.66(13)
C6 C5 C4 120.77(15)
C6 C5 H5 119.6
C4 C5 H5 119.6
C5 C6 C7 120.48(15)
C5 C6 H6 119.8
C7 C6 H6 119.8
C8 C7 C6 119.09(14)
C8 C7 H7 120.5
C6 C7 H7 120.5
C7 C8 C9 120.61(14)
C7 C8 H8 119.7
C9 C8 H8 119.7
C8 C9 C4 120.89(13)
C8 C9 H9 119.6
C4 C9 H9 119.6
C11 C10 H10A 109.5
C11 C10 H10B 109.5
H10A C10 H10B 109.5
C11 C10 H10C 109.5
H10A C10 H10C 109.5
H10B C10 H10C 109.5
N6 C11 N5 110.88(12)
N6 C11 C10 124.16(12)
N5 C11 C10 124.86(13)
N4 C12 N6 112.99(11)
N4 C12 C13 127.90(12)
N6 C12 C13 119.09(11)
C18 C13 C14 118.36(12)
C18 C13 C12 124.43(12)
C14 C13 C12 117.18(12)
C15 C14 C13 120.55(14)
C15 C14 H14 119.7
C13 C14 H14 119.7
C14 C15 C16 120.44(13)
C14 C15 H15 119.8
C16 C15 H15 119.8
C17 C16 C15 119.54(13)
C17 C16 H16 120.2
C15 C16 H16 120.2
C16 C17 C18 120.02(14)
C16 C17 H17 120.0
C18 C17 H17 120.0
C13 C18 C17 121.03(12)
C13 C18 H18 119.5
C17 C18 H18 119.5
C20 C19 H19A 109.5
C20 C19 H19B 109.5
H19A C19 H19B 109.5
C20 C19 H19C 109.5
H19A C19 H19C 109.5
H19B C19 H19C 109.5
N9 C20 N8 111.23(13)
N9 C20 C19 124.61(14)
N8 C20 C19 124.16(14)
N7 C21 N9 113.35(12)
N7 C21 C22 126.10(12)
N9 C21 C22 120.49(12)
C27 C22 C23 119.10(12)
C27 C22 C21 122.58(12)
C23 C22 C21 118.32(12)
C24 C23 C22 119.94(13)
C24 C23 H23 120.0
C22 C23 H23 120.0
C23 C24 C25 120.64(13)
C23 C24 H24 119.7
C25 C24 H24 119.7
C24 C25 C26 119.73(14)
C24 C25 H25 120.1
C26 C25 H25 120.1
C25 C26 C27 120.11(14)
C25 C26 H26 119.9
C27 C26 H26 119.9
C26 C27 C22 120.39(12)
C26 C27 H27 119.8
C22 C27 H27 119.8
C29 C28 H28A 109.5
C29 C28 H28B 109.5
H28A C28 H28B 109.5
C29 C28 H28C 109.5
H28A C28 H28C 109.5
H28B C28 H28C 109.5
N12 C29 N11 111.24(12)
N12 C29 C28 124.49(12)
N11 C29 C28 124.27(12)
N10 C30 N12 113.17(11)
N10 C30 C31 126.72(12)
N12 C30 C31 120.10(11)
C32 C31 C36 119.17(12)
C32 C31 C30 123.41(11)
C36 C31 C30 117.41(12)
C31 C32 C33 120.14(12)
C31 C32 H32 119.9
C33 C32 H32 119.9
C34 C33 C32 120.13(13)
C34 C33 H33 119.9
C32 C33 H33 119.9
C33 C34 C35 119.88(13)
C33 C34 H34 120.1
C35 C34 H34 120.1
C36 C35 C34 120.41(12)
C36 C35 H35 119.8
C34 C35 H35 119.8
C35 C36 C31 120.23(13)
C35 C36 H36 119.9
C31 C36 H36 119.9
C38 C37 H37A 109.5
C38 C37 H37B 109.5
H37A C37 H37B 109.5
C38 C37 H37C 109.5
H37A C37 H37C 109.5
H37B C37 H37C 109.5
N13 C38 N15 113.37(11)
N13 C38 C37 125.21(12)
N15 C38 C37 121.37(11)
N15 C39 N14 110.74(11)
N15 C39 C40 123.50(11)
N14 C39 C40 125.75(12)
C41 C40 C45 119.59(13)
C41 C40 C39 118.44(12)
C45 C40 C39 121.84(12)
C42 C41 C40 120.24(13)
C42 C41 H41 119.9
C40 C41 H41 119.9
C41 C42 C43 119.76(13)
C41 C42 H42 120.1
C43 C42 H42 120.1
C44 C43 C42 120.46(14)
C44 C43 H43 119.8
C42 C43 H43 119.8
C43 C44 C45 120.00(14)
C43 C44 H44 120.0
C45 C44 H44 120.0
C44 C45 C40 119.93(13)
C44 C45 H45 120.0
C40 C45 H45 120.0
C47 C46 H46A 109.5
C47 C46 H46B 109.5
H46A C46 H46B 109.5
C47 C46 H46C 109.5
H46A C46 H46C 109.5
H46B C46 H46C 109.5
N18 C47 N17 111.16(12)
N18 C47 C46 125.85(13)
N17 C47 C46 122.99(12)
N16 C48 N18 113.35(12)
N16 C48 C49 126.44(12)
N18 C48 C49 120.12(12)
C50 C49 C54 118.95(14)
C50 C49 C48 123.33(13)
C54 C49 C48 117.71(13)
C49 C50 C51 120.34(15)
C49 C50 H50 119.8
C51 C50 H50 119.8
C52 C51 C50 120.49(16)
C52 C51 H51 119.8
C50 C51 H51 119.8
C51 C52 C53 119.55(16)
C51 C52 H52 120.2
C53 C52 H52 120.2
C52 C53 C54 120.22(17)
C52 C53 H53 119.9
C54 C53 H53 119.9
C53 C54 C49 120.44(16)
C53 C54 H54 119.8
C49 C54 H54 119.8
Cl1 C55 Cl2 112.29(11)
Cl1 C55 H55A 109.1
Cl2 C55 H55A 109.1
Cl1 C55 H55B 109.1
Cl2 C55 H55B 109.1
H55A C55 H55B 107.9
C3 N1 N2 103.58(10)
C3 N1 Ni1 144.93(9)
N2 N1 Ni1 111.37(8)
C2 N2 N1 108.08(11)
C2 N2 B1 128.46(12)
N1 N2 B1 122.83(10)
C2 N3 C3 104.31(12)
C12 N4 N5 103.48(10)
C12 N4 Ni1 142.94(9)
N5 N4 Ni1 111.69(7)
C11 N5 N4 108.32(11)
C11 N5 B1 129.16(11)
N4 N5 B1 122.46(10)
C11 N6 C12 104.29(11)
C21 N7 N8 103.63(10)
C21 N7 Ni1 140.66(9)
N8 N7 Ni1 113.53(8)
C20 N8 N7 108.23(11)
C20 N8 B1 131.03(12)
N7 N8 B1 120.52(10)
C20 N9 C21 103.54(12)
C30 N10 N11 103.71(10)
C30 N10 Ni1 141.67(9)
N11 N10 Ni1 113.65(8)
C29 N11 N10 108.07(10)
C29 N11 B2 129.87(11)
N10 N11 B2 121.88(10)
C29 N12 C30 103.79(11)
C38 N13 N14 104.37(10)
C38 N13 Ni1 138.07(9)
N14 N13 Ni1 117.54(8)
C39 N14 N13 107.65(10)
C39 N14 B2 132.12(11)
N13 N14 B2 119.13(10)
C39 N15 C38 103.86(11)
C48 N16 N17 103.52(10)
C48 N16 Ni1 143.13(9)
N17 N16 Ni1 112.35(8)
C47 N17 N16 108.10(11)
C47 N17 B2 128.58(11)
N16 N17 B2 123.13(10)
C47 N18 C48 103.88(12)
N13 Ni1 N4 174.95(4)
N13 Ni1 N10 89.92(4)
N4 Ni1 N10 87.44(4)
N13 Ni1 N1 92.69(4)
N4 Ni1 N1 90.10(4)
N10 Ni1 N1 176.71(4)
N13 Ni1 N16 87.01(4)
N4 Ni1 N16 97.26(4)
N10 Ni1 N16 89.14(4)
N1 Ni1 N16 89.00(4)
N13 Ni1 N7 85.19(4)
N4 Ni1 N7 90.73(4)
N10 Ni1 N7 94.73(4)
N1 Ni1 N7 87.49(4)
N16 Ni1 N7 171.28(4)

loop_
_geom_bond_atom_site_label_1
_geom_bond_atom_site_label_2
_geom_bond_distance
B1 N5 1.5324(18)
B1 N8 1.5384(18)
B1 N2 1.5412(19)
B1 H1 1.0000
B2 N11 1.5321(18)
B2 N17 1.5396(18)
B2 N14 1.5451(17)
B2 H2 1.0000
C1 C2 1.491(2)
C1 H1A 0.9800
C1 H1B 0.9800
C1 H1C 0.9800
C2 N3 1.3223(19)
C2 N2 1.3425(18)
C3 N1 1.3433(17)
C3 N3 1.3593(18)
C3 C4 1.479(2)
C4 C9 1.391(2)
C4 C5 1.404(2)
C5 C6 1.385(2)
C5 H5 0.9500
C6 C7 1.392(2)
C6 H6 0.9500
C7 C8 1.382(2)
C7 H7 0.9500
C8 C9 1.391(2)
C8 H8 0.9500
C9 H9 0.9500
C10 C11 1.489(2)
C10 H10A 0.9800
C10 H10B 0.9800
C10 H10C 0.9800
C11 N6 1.3273(18)
C11 N5 1.3460(17)
C12 N4 1.3472(16)
C12 N6 1.3569(17)
C12 C13 1.4731(18)
C13 C18 1.3890(19)
C13 C14 1.4049(18)
C14 C15 1.384(2)
C14 H14 0.9500
C15 C16 1.389(2)
C15 H15 0.9500
C16 C17 1.387(2)
C16 H16 0.9500
C17 C18 1.3921(19)
C17 H17 0.9500
C18 H18 0.9500
C19 C20 1.494(2)
C19 H19A 0.9800
C19 H19B 0.9800
C19 H19C 0.9800
C20 N9 1.330(2)
C20 N8 1.3411(18)
C21 N7 1.3410(16)
C21 N9 1.3559(18)
C21 C22 1.4734(18)
C22 C27 1.3887(19)
C22 C23 1.4022(18)
C23 C24 1.381(2)
C23 H23 0.9500
C24 C25 1.382(2)
C24 H24 0.9500
C25 C26 1.386(2)
C25 H25 0.9500
C26 C27 1.3877(19)
C26 H26 0.9500
C27 H27 0.9500
C28 C29 1.493(2)
C28 H28A 0.9800
C28 H28B 0.9800
C28 H28C 0.9800
C29 N12 1.3268(18)
C29 N11 1.3429(17)
C30 N10 1.3392(16)
C30 N12 1.3601(17)
C30 C31 1.4712(18)
C31 C32 1.3928(18)
C31 C36 1.4019(17)
C32 C33 1.3939(19)
C32 H32 0.9500
C33 C34 1.3862(19)
C33 H33 0.9500
C34 C35 1.387(2)
C34 H34 0.9500
C35 C36 1.3815(19)
C35 H35 0.9500
C36 H36 0.9500
C37 C38 1.4958(18)
C37 H37A 0.9800
C37 H37B 0.9800
C37 H37C 0.9800
C38 N13 1.3308(16)
C38 N15 1.3507(17)
C39 N15 1.3369(17)
C39 N14 1.3490(16)
C39 C40 1.4706(18)
C40 C41 1.3961(18)
C40 C45 1.3977(19)
C41 C42 1.3877(19)
C41 H41 0.9500
C42 C43 1.390(2)
C42 H42 0.9500
C43 C44 1.386(2)
C43 H43 0.9500
C44 C45 1.391(2)
C44 H44 0.9500
C45 H45 0.9500
C46 C47 1.493(2)
C46 H46A 0.9800
C46 H46B 0.9800
C46 H46C 0.9800
C47 N18 1.3270(18)
C47 N17 1.3446(18)
C48 N16 1.3391(17)
C48 N18 1.3597(18)
C48 C49 1.4759(19)
C49 C50 1.386(2)
C49 C54 1.394(2)
C50 C51 1.393(2)
C50 H50 0.9500
C51 C52 1.377(3)
C51 H51 0.9500
C52 C53 1.387(3)
C52 H52 0.9500
C53 C54 1.388(2)
C53 H53 0.9500
C54 H54 0.9500
C55 Cl1 1.7642(18)
C55 Cl2 1.766(2)
C55 H55A 0.9900
C55 H55B 0.9900
N1 N2 1.3856(15)
N1 Ni1 2.1652(11)
N4 N5 1.3817(15)
N4 Ni1 2.1463(11)
N7 N8 1.3735(15)
N7 Ni1 2.1789(11)
N10 N11 1.3802(15)
N10 Ni1 2.1612(11)
N13 N14 1.3763(14)
N13 Ni1 2.0715(10)
N16 N17 1.3847(15)
N16 Ni1 2.1661(11)

loop_
_geom_torsion_atom_site_label_1
_geom_torsion_atom_site_label_2
_geom_torsion_atom_site_label_3
_geom_torsion_atom_site_label_4
_geom_torsion
N1 C3 C4 C9 2.7(2)
N3 C3 C4 C9 -177.52(14)
N1 C3 C4 C5 -176.66(15)
N3 C3 C4 C5 3.1(2)
C9 C4 C5 C6 -2.2(2)
C3 C4 C5 C6 177.23(16)
C4 C5 C6 C7 -0.2(3)
C5 C6 C7 C8 2.2(3)
C6 C7 C8 C9 -1.7(2)
C7 C8 C9 C4 -0.8(2)
C5 C4 C9 C8 2.7(2)
C3 C4 C9 C8 -176.65(14)
N4 C12 C13 C18 1.8(2)
N6 C12 C13 C18 -179.73(13)
N4 C12 C13 C14 -176.08(13)
N6 C12 C13 C14 2.35(18)
C18 C13 C14 C15 -1.6(2)
C12 C13 C14 C15 176.40(13)
C13 C14 C15 C16 -0.7(2)
C14 C15 C16 C17 1.9(2)
C15 C16 C17 C18 -0.7(2)
C14 C13 C18 C17 2.9(2)
C12 C13 C18 C17 -175.02(13)
C16 C17 C18 C13 -1.7(2)
N7 C21 C22 C27 35.6(2)
N9 C21 C22 C27 -147.28(14)
N7 C21 C22 C23 -144.04(14)
N9 C21 C22 C23 33.1(2)
C27 C22 C23 C24 -2.8(2)
C21 C22 C23 C24 176.83(13)
C22 C23 C24 C25 0.6(2)
C23 C24 C25 C26 2.0(2)
C24 C25 C26 C27 -2.4(2)
C25 C26 C27 C22 0.1(2)
C23 C22 C27 C26 2.4(2)
C21 C22 C27 C26 -177.17(13)
N10 C30 C31 C32 37.4(2)
N12 C30 C31 C32 -144.00(13)
N10 C30 C31 C36 -143.93(13)
N12 C30 C31 C36 34.64(17)
C36 C31 C32 C33 1.86(19)
C30 C31 C32 C33 -179.53(12)
C31 C32 C33 C34 -0.2(2)
C32 C33 C34 C35 -1.2(2)
C33 C34 C35 C36 0.9(2)
C34 C35 C36 C31 0.7(2)
C32 C31 C36 C35 -2.11(19)
C30 C31 C36 C35 179.19(12)
N15 C39 C40 C41 40.35(19)
N14 C39 C40 C41 -138.66(14)
N15 C39 C40 C45 -135.54(14)
N14 C39 C40 C45 45.5(2)
C45 C40 C41 C42 -1.9(2)
C39 C40 C41 C42 -177.92(13)
C40 C41 C42 C43 0.9(2)
C41 C42 C43 C44 0.5(3)
C42 C43 C44 C45 -0.9(3)
C43 C44 C45 C40 -0.2(2)
C41 C40 C45 C44 1.6(2)
C39 C40 C45 C44 177.40(13)
N16 C48 C49 C50 30.3(2)
N18 C48 C49 C50 -153.23(15)
N16 C48 C49 C54 -148.77(15)
N18 C48 C49 C54 27.7(2)
C54 C49 C50 C51 0.1(2)
C48 C49 C50 C51 -178.92(15)
C49 C50 C51 C52 -0.3(3)
C50 C51 C52 C53 0.6(3)
C51 C52 C53 C54 -0.6(3)
C52 C53 C54 C49 0.4(3)
C50 C49 C54 C53 -0.1(3)
C48 C49 C54 C53 178.97(17)
N3 C3 N1 N2 -0.26(15)
C4 C3 N1 N2 179.53(14)
N3 C3 N1 Ni1 -175.46(12)
C4 C3 N1 Ni1 4.3(3)
N3 C2 N2 N1 -0.44(17)
C1 C2 N2 N1 179.60(16)
N3 C2 N2 B1 -171.35(13)
C1 C2 N2 B1 8.7(3)
C3 N1 N2 C2 0.41(14)
Ni1 N1 N2 C2 177.45(9)
C3 N1 N2 B1 171.94(12)
Ni1 N1 N2 B1 -11.02(14)
N5 B1 N2 C2 -125.01(15)
N8 B1 N2 C2 115.09(15)
N5 B1 N2 N1 65.29(15)
N8 B1 N2 N1 -54.62(15)
N2 C2 N3 C3 0.27(18)
C1 C2 N3 C3 -179.77(16)
N1 C3 N3 C2 0.00(17)
C4 C3 N3 C2 -179.81(13)
N6 C12 N4 N5 1.07(14)
C13 C12 N4 N5 179.58(12)
N6 C12 N4 Ni1 -160.39(11)
C13 C12 N4 Ni1 18.1(2)
N6 C11 N5 N4 1.68(15)
C10 C11 N5 N4 -174.79(13)
N6 C11 N5 B1 -175.53(12)
C10 C11 N5 B1 8.0(2)
C12 N4 N5 C11 -1.61(13)
Ni1 N4 N5 C11 166.49(8)
C12 N4 N5 B1 175.82(11)
Ni1 N4 N5 B1 -16.08(14)
N8 B1 N5 C11 -111.55(15)
N2 B1 N5 C11 129.76(14)
N8 B1 N5 N4 71.60(15)
N2 B1 N5 N4 -47.09(15)
N5 C11 N6 C12 -0.97(15)
C10 C11 N6 C12 175.53(13)
N4 C12 N6 C11 -0.11(15)
C13 C12 N6 C11 -178.76(12)
N9 C21 N7 N8 1.10(15)
C22 C21 N7 N8 178.43(12)
N9 C21 N7 Ni1 -159.63(11)
C22 C21 N7 Ni1 17.7(2)
N9 C20 N8 N7 1.22(19)
C19 C20 N8 N7 -178.08(19)
N9 C20 N8 B1 175.74(14)
C19 C20 N8 B1 -3.6(3)
C21 N7 N8 C20 -1.36(15)
Ni1 N7 N8 C20 165.45(11)
C21 N7 N8 B1 -176.56(12)
Ni1 N7 N8 B1 -9.75(14)
N5 B1 N8 C20 133.15(16)
N2 B1 N8 C20 -106.14(17)
N5 B1 N8 N7 -52.89(16)
N2 B1 N8 N7 67.82(14)
N8 C20 N9 C21 -0.5(2)
C19 C20 N9 C21 178.8(2)
N7 C21 N9 C20 -0.39(18)
C22 C21 N9 C20 -177.90(14)
N12 C30 N10 N11 0.79(14)
C31 C30 N10 N11 179.44(11)
N12 C30 N10 Ni1 -166.22(10)
C31 C30 N10 Ni1 12.4(2)
N12 C29 N11 N10 0.97(15)
C28 C29 N11 N10 -178.30(13)
N12 C29 N11 B2 176.08(12)
C28 C29 N11 B2 -3.2(2)
C30 N10 N11 C29 -1.03(13)
Ni1 N10 N11 C29 170.21(8)
C30 N10 N11 B2 -176.61(11)
Ni1 N10 N11 B2 -5.37(13)
N17 B2 N11 C29 -111.08(15)
N14 B2 N11 C29 130.67(13)
N17 B2 N11 N10 63.45(14)
N14 B2 N11 N10 -54.80(15)
N11 C29 N12 C30 -0.46(15)
C28 C29 N12 C30 178.80(14)
N10 C30 N12 C29 -0.23(15)
C31 C30 N12 C29 -178.99(11)
N15 C38 N13 N14 -0.25(14)
C37 C38 N13 N14 -177.73(12)
N15 C38 N13 Ni1 178.08(9)
C37 C38 N13 Ni1 0.6(2)
N15 C39 N14 N13 -0.26(14)
C40 C39 N14 N13 178.85(12)
N15 C39 N14 B2 -167.76(12)
C40 C39 N14 B2 11.3(2)
C38 N13 N14 C39 0.30(13)
Ni1 N13 N14 C39 -178.44(8)
C38 N13 N14 B2 169.71(11)
Ni1 N13 N14 B2 -9.03(14)
N11 B2 N14 C39 -129.02(14)
N17 B2 N14 C39 112.46(14)
N11 B2 N14 N13 64.63(14)
N17 B2 N14 N13 -53.89(14)
N14 C39 N15 C38 0.11(14)
C40 C39 N15 C38 -179.03(12)
N13 C38 N15 C39 0.09(15)
C37 C38 N15 C39 177.69(12)
N18 C48 N16 N17 -0.46(15)
C49 C48 N16 N17 176.23(13)
N18 C48 N16 Ni1 -167.00(11)
C49 C48 N16 Ni1 9.7(2)
N18 C47 N17 N16 -0.14(16)
C46 C47 N17 N16 -179.94(13)
N18 C47 N17 B2 174.86(12)
C46 C47 N17 B2 -4.9(2)
C48 N16 N17 C47 0.35(14)
Ni1 N16 N17 C47 171.67(9)
C48 N16 N17 B2 -174.98(11)
Ni1 N16 N17 B2 -3.66(14)
N11 B2 N17 C47 127.98(14)
N14 B2 N17 C47 -112.60(14)
N11 B2 N17 N16 -57.70(15)
N14 B2 N17 N16 61.72(15)
N17 C47 N18 C48 -0.14(16)
C46 C47 N18 C48 179.65(14)
N16 C48 N18 C47 0.39(16)
C49 C48 N18 C47 -176.54(13)
C38 N13 Ni1 N10 144.10(13)
N14 N13 Ni1 N10 -37.74(9)
C38 N13 Ni1 N1 -37.91(14)
N14 N13 Ni1 N1 140.26(9)
C38 N13 Ni1 N16 -126.76(14)
N14 N13 Ni1 N16 51.40(9)
C38 N13 Ni1 N7 49.34(13)
N14 N13 Ni1 N7 -132.49(9)
C12 N4 Ni1 N10 31.40(15)
N5 N4 Ni1 N10 -129.17(8)
C12 N4 Ni1 N1 -146.40(15)
N5 N4 Ni1 N1 53.03(8)
C12 N4 Ni1 N16 -57.40(15)
N5 N4 Ni1 N16 142.03(8)
C12 N4 Ni1 N7 126.11(15)
N5 N4 Ni1 N7 -34.46(8)
C30 N10 Ni1 N13 -148.78(14)
N11 N10 Ni1 N13 45.01(8)
C30 N10 Ni1 N4 26.90(14)
N11 N10 Ni1 N4 -139.30(8)
C30 N10 Ni1 N16 124.21(14)
N11 N10 Ni1 N16 -41.99(8)
C30 N10 Ni1 N7 -63.61(14)
N11 N10 Ni1 N7 130.18(8)
C3 N1 Ni1 N13 -48.29(16)
N2 N1 Ni1 N13 136.72(8)
C3 N1 Ni1 N4 135.92(16)
N2 N1 Ni1 N4 -39.07(8)
C3 N1 Ni1 N16 38.66(16)
N2 N1 Ni1 N16 -136.33(8)
C3 N1 Ni1 N7 -133.36(16)
N2 N1 Ni1 N7 51.65(8)
C48 N16 Ni1 N13 121.99(15)
N17 N16 Ni1 N13 -43.84(8)
C48 N16 Ni1 N4 -60.73(15)
N17 N16 Ni1 N4 133.43(8)
C48 N16 Ni1 N10 -148.04(15)
N17 N16 Ni1 N10 46.12(8)
C48 N16 Ni1 N1 29.24(15)
N17 N16 Ni1 N1 -136.59(8)
C21 N7 Ni1 N13 24.80(14)
N8 N7 Ni1 N13 -134.72(9)
C21 N7 Ni1 N4 -152.21(14)
N8 N7 Ni1 N4 48.26(8)
C21 N7 Ni1 N10 -64.72(14)
N8 N7 Ni1 N10 135.76(8)
C21 N7 Ni1 N1 117.72(14)
N8 N7 Ni1 N1 -41.81(8)

loop_
_platon_squeeze_void_nr
_platon_squeeze_void_average_x
_platon_squeeze_void_average_y
_platon_squeeze_void_average_z
_platon_squeeze_void_volume
_platon_squeeze_void_count_electrons
_platon_squeeze_void_content
1 0.500 0.046 0.250 375 73 ' '
2 0.500 -0.046 0.750 375 73 ' '
3 0.287 0.202 0.547 14 1 ' '
4 0.713 0.202 0.953 14 1 ' '
5 0.000 0.454 0.750 375 73 ' '
6 0.000 0.546 0.250 375 73 ' '
7 0.213 0.298 0.453 14 1 ' '
8 0.787 0.298 0.047 15 1 ' '
9 0.213 0.702 0.953 14 1 ' '
10 0.787 0.702 0.547 14 1 ' '
11 0.287 0.798 0.047 15 1 ' '
12 0.713 0.798 0.453 14 1 ' '
